data_2003073
loop_
_publ_author_name
'Luger, Peter'
'Weber, Manuela'
Kashino,Setsuo
'Amakura, Yoshiaki'
'Yoshida, Takashi'
'Okuda, Takuo'
'Beurskens, Gezina'
'Dauter, Zbigniew'

_publ_section_title
;
 Structure of the Tannin Geraniin Based on Conventional X-ray Data at
 295 K and on Synchrotron Data at 293 and 120 K
;
_journal_issue 5
_journal_name_full 'Acta Crystallographica Section B'
_journal_page_first 687
_journal_page_last 694
_journal_paper_doi 10.1107/S0108768198000081
_journal_volume 54
_journal_year 1998
_chemical_formula_moiety 'C41 H28 O27 ,7H2 O'
_chemical_formula_sum 'C41 H42 O34'
_chemical_formula_weight 1078.76
_chemical_name_common geraniin
_space_group_IT_number 19
_symmetry_cell_setting orthorhombic
_symmetry_space_group_name_Hall 'P 2ac 2ab'
_symmetry_space_group_name_H-M 'P 21 21 21'
_audit_creation_method SHELXL
_cell_angle_alpha 90.00
_cell_angle_beta 90.00
_cell_angle_gamma 90.00
_cell_formula_units_Z 4
_cell_length_a 12.960(2)
_cell_length_b 29.110(2)
_cell_length_c 11.510(2)
_cell_measurement_reflns_used 'See text, section 2'
_cell_measurement_temperature 120(2)
_cell_measurement_theta_max 'See text, section 2'
_cell_measurement_theta_min 'See text, section 2'
_cell_volume 4342.3(11)
_computing_cell_refinement 'Imaging Plate'
_computing_data_collection 'Imaging Plate'
_computing_data_reduction 'Imaging Plate'
_computing_molecular_graphics
;
SCHAKAL88 (Keller, 1988), ORTEP (Johnson, 1976)
;
_computing_publication_material 'SHELXL-93 (Sheldrick, 1993)'
_computing_structure_refinement 'SHELXL-93 (Sheldrick, 1993)'
_computing_structure_solution 'SHELXS-86 (Sheldrick, 1990)'
_diffrn_ambient_temperature 120(2)
_diffrn_measurement_device 'Imaging Plate'
_diffrn_measurement_method \f
_diffrn_radiation_monochromator none
_diffrn_radiation_source 'imaging plate'
_diffrn_radiation_type synchrotron
_diffrn_radiation_wavelength 0.928
_diffrn_reflns_av_R_equivalents 0.030
_diffrn_reflns_av_sigmaI/netI 0.0307
_diffrn_reflns_limit_h_max 12
_diffrn_reflns_limit_h_min 0
_diffrn_reflns_limit_k_max 30
_diffrn_reflns_limit_k_min 0
_diffrn_reflns_limit_l_max 11
_diffrn_reflns_limit_l_min 0
_diffrn_reflns_number 29510
_diffrn_reflns_theta_max 27.04
_diffrn_reflns_theta_min 1.70
_exptl_absorpt_coefficient_mu 0.148
_exptl_absorpt_correction_type none
_exptl_crystal_colour yellow
_exptl_crystal_density_diffrn 1.650
_exptl_crystal_density_meas ?
_exptl_crystal_description prismatic
_exptl_crystal_F_000 2240
_exptl_crystal_size_max 0.40
_exptl_crystal_size_mid 0.10
_exptl_crystal_size_min 0.04
_refine_diff_density_max 0.350
_refine_diff_density_min -0.298
_refine_ls_abs_structure_details 'Flack H D (1983), Acta Cryst. A39, 876-881'
_refine_ls_abs_structure_Flack 0.8(15)
_refine_ls_extinction_coef 0.0022(4)
_refine_ls_extinction_method 'SHELXL93 (Sheldrick, 1993)'
_refine_ls_goodness_of_fit_all 1.071
_refine_ls_goodness_of_fit_obs 1.032
_refine_ls_hydrogen_treatment noref
_refine_ls_matrix_type full
_refine_ls_number_parameters 691
_refine_ls_number_reflns 2682
_refine_ls_number_restraints 0
_refine_ls_restrained_S_all 1.487
_refine_ls_restrained_S_obs 1.032
_refine_ls_R_factor_all 0.0439
_refine_ls_R_factor_obs 0.0379
_refine_ls_shift/esd_max -1.053
_refine_ls_shift/esd_mean 0.077
_refine_ls_structure_factor_coef Fsqd
_refine_ls_weighting_details 'w=1/[\s^2^(Fo^2^)+(0.0569P)^2^+6.5145P], where P=(Fo^2^+2Fc^2^)/3'
_refine_ls_weighting_scheme calc
_refine_ls_wR_factor_all 0.1430
_refine_ls_wR_factor_obs 0.0978
_reflns_number_observed 2638
_reflns_number_total 2699
_reflns_observed_criterion F>2\s(F)
_cod_data_source_file oh0063.cif
_cod_data_source_block gerat
_cod_depositor_comments
;
The following automatic conversions were performed:

'_refine_ls_weighting_scheme' value 'calc
w=1/[\s^2^(Fo^2^)+(0.0569P)^2^+6.5145P], where P=(Fo^2^+2Fc^2^)/3'
was changed to 'calc'. New tag '_refine_ls_weighting_details' was
created. The value of the new tag was set to
'w=1/[\s^2^(Fo^2^)+(0.0569P)^2^+6.5145P], where P=(Fo^2^+2Fc^2^)/3'.

Automatic conversion script
Id: cif_fix_values 3143 2015-03-26 13:38:13Z robertas 
;
_cod_database_code 2003073

loop_
_symmetry_equiv_pos_as_xyz
'x, y, z'
'x+1/2, -y+1/2, -z'
'-x, y+1/2, -z+1/2'
'-x+1/2, -y, z+1/2'

loop_
_atom_site_aniso_label
_atom_site_aniso_U_11
_atom_site_aniso_U_22
_atom_site_aniso_U_33
_atom_site_aniso_U_12
_atom_site_aniso_U_13
_atom_site_aniso_U_23
C1 0.030(4) 0.016(3) 0.013(3) -0.001(3) -0.002(3) -0.001(3)
O1 0.032(3) 0.015(2) 0.011(2) -0.005(2) 0.004(2) -0.002(2)
C2 0.031(4) 0.012(3) 0.009(3) 0.003(2) -0.002(3) -0.001(2)
O2 0.033(3) 0.016(2) 0.010(2) 0.004(2) -0.004(2) -0.003(2)
C3 0.026(4) 0.015(3) 0.012(3) -0.002(2) 0.006(3) -0.007(2)
O3 0.030(3) 0.010(2) 0.013(2) -0.002(2) 0.004(2) -0.001(2)
C4 0.028(4) 0.010(3) 0.012(3) 0.001(2) -0.003(3) -0.003(2)
O4 0.030(3) 0.013(2) 0.011(2) 0.001(2) -0.001(2) -0.002(2)
C5 0.033(4) 0.012(3) 0.013(3) -0.001(3) -0.002(3) -0.003(2)
O5 0.031(3) 0.011(2) 0.014(2) -0.002(2) -0.001(2) 0.001(2)
C6 0.034(5) 0.009(3) 0.016(3) 0.001(3) -0.007(3) 0.002(2)
O6 0.035(3) 0.011(2) 0.015(2) -0.003(2) -0.005(2) -0.003(2)
C11 0.036(4) 0.017(3) 0.007(3) 0.002(3) -0.005(3) 0.003(3)
O11 0.036(3) 0.027(2) 0.026(2) -0.010(2) -0.001(2) -0.009(2)
C12 0.037(4) 0.016(3) 0.014(3) 0.007(3) 0.003(3) 0.000(3)
C13 0.027(4) 0.020(3) 0.018(3) -0.002(3) -0.005(3) 0.003(3)
C14 0.029(4) 0.021(3) 0.012(3) 0.006(3) -0.002(3) 0.004(3)
O14 0.041(3) 0.032(2) 0.010(2) 0.000(2) 0.000(2) 0.004(2)
C15 0.037(4) 0.017(3) 0.009(3) 0.008(3) -0.006(3) -0.002(3)
O15 0.046(3) 0.025(2) 0.015(2) 0.002(2) -0.001(2) -0.002(2)
C16 0.029(4) 0.012(3) 0.027(4) -0.004(3) -0.007(3) 0.005(3)
O16 0.046(3) 0.025(2) 0.018(2) -0.010(2) -0.003(2) -0.005(2)
C17 0.033(4) 0.016(3) 0.012(3) -0.002(3) -0.002(3) 0.003(3)
C21 0.030(4) 0.013(3) 0.018(4) -0.001(3) -0.005(3) 0.005(3)
O21 0.059(4) 0.023(2) 0.022(3) 0.016(2) -0.008(2) 0.000(2)
C22 0.039(4) 0.010(3) 0.008(3) -0.002(3) 0.000(3) 0.002(2)
C23 0.035(4) 0.009(3) 0.023(4) 0.001(3) -0.001(3) 0.004(3)
C24 0.035(4) 0.007(3) 0.027(4) 0.004(3) 0.010(3) 0.005(3)
O24 0.045(3) 0.025(2) 0.021(2) 0.009(2) 0.001(2) 0.001(2)
C25 0.039(5) 0.016(3) 0.009(3) 0.002(3) 0.006(3) 0.000(3)
O25 0.039(3) 0.030(2) 0.021(2) 0.012(2) 0.001(2) -0.007(2)
C26 0.035(4) 0.021(3) 0.013(3) -0.005(3) -0.001(3) 0.006(3)
O26 0.042(3) 0.018(2) 0.022(2) 0.007(2) -0.002(2) -0.001(2)
C27 0.038(4) 0.006(3) 0.007(3) -0.003(2) 0.005(3) 0.002(2)
C31 0.037(4) 0.011(3) 0.017(4) 0.003(3) -0.006(3) -0.002(3)
O31 0.045(3) 0.018(2) 0.012(2) -0.002(2) -0.003(2) 0.001(2)
C32 0.024(4) 0.013(3) 0.017(3) -0.001(3) 0.002(3) 0.001(3)
C33 0.037(5) 0.011(3) 0.017(3) 0.000(3) -0.008(3) 0.001(3)
C34 0.034(4) 0.016(3) 0.016(3) 0.004(3) -0.006(3) 0.007(3)
O34 0.061(4) 0.017(2) 0.029(3) 0.003(2) -0.023(2) -0.004(2)
C35 0.036(4) 0.013(3) 0.019(3) -0.008(3) -0.006(3) -0.002(3)
O35 0.042(3) 0.021(2) 0.019(2) -0.005(2) -0.006(2) -0.001(2)
C36 0.035(4) 0.006(3) 0.020(3) -0.002(3) -0.007(3) -0.001(2)
O36 0.049(3) 0.011(2) 0.023(2) 0.002(2) -0.009(2) -0.002(2)
C37 0.025(4) 0.018(3) 0.011(3) 0.000(2) -0.001(3) 0.007(3)
C41 0.037(5) 0.013(3) 0.012(3) 0.004(3) -0.008(3) 0.004(3)
O41 0.041(3) 0.019(2) 0.014(2) -0.006(2) 0.001(2) 0.002(2)
C42 0.036(4) 0.015(3) 0.009(3) 0.003(3) -0.003(3) -0.002(2)
C43 0.035(4) 0.013(3) 0.016(4) -0.001(3) -0.003(3) -0.004(3)
C44 0.041(5) 0.018(3) 0.019(4) 0.004(3) 0.005(3) -0.001(3)
O44 0.070(4) 0.021(2) 0.007(2) 0.001(2) -0.004(2) -0.001(2)
C45 0.033(5) 0.013(3) 0.021(3) -0.005(3) -0.002(3) -0.003(3)
O45 0.051(3) 0.020(2) 0.020(2) -0.006(2) 0.004(2) -0.005(2)
C46 0.031(4) 0.017(3) 0.020(3) 0.004(3) 0.001(3) 0.004(3)
O461 0.042(3) 0.025(2) 0.022(2) 0.000(2) 0.000(2) -0.004(2)
O462 0.044(3) 0.014(2) 0.017(2) 0.001(2) 0.008(2) 0.004(2)
C47 0.039(4) 0.009(3) 0.008(3) 0.001(3) -0.003(3) -0.002(2)
C61 0.026(4) 0.013(3) 0.021(4) 0.002(3) -0.005(3) 0.005(3)
O61 0.038(3) 0.018(2) 0.015(3) -0.003(2) -0.001(2) -0.001(2)
C62 0.033(5) 0.012(3) 0.018(3) 0.000(3) -0.003(3) -0.004(3)
C63 0.030(5) 0.014(3) 0.021(3) -0.002(3) -0.008(3) 0.001(3)
C64 0.042(5) 0.013(3) 0.015(3) 0.006(3) -0.003(3) 0.001(3)
O64 0.054(3) 0.021(2) 0.026(2) -0.009(2) -0.017(2) 0.007(2)
C65 0.035(5) 0.013(3) 0.011(3) 0.004(3) 0.005(3) -0.003(3)
O65 0.045(3) 0.027(2) 0.020(2) -0.006(2) 0.003(2) 0.010(2)
O66 0.035(3) 0.029(2) 0.024(2) -0.006(2) -0.004(2) 0.011(2)
C66 0.026(5) 0.014(3) 0.023(4) -0.002(3) -0.003(3) -0.007(3)
C67 0.044(5) 0.008(3) 0.013(3) 0.000(3) 0.006(3) 0.001(2)
O1W 0.050(3) 0.034(2) 0.038(3) -0.001(2) -0.007(2) -0.007(2)
O2W 0.047(3) 0.023(2) 0.029(3) -0.006(2) 0.004(2) 0.000(2)
O3W 0.054(3) 0.033(2) 0.023(2) 0.009(2) 0.002(2) -0.005(2)
O4W 0.065(4) 0.043(3) 0.036(3) 0.000(3) -0.011(3) 0.002(2)
O5W 0.084(5) 0.051(3) 0.031(3) 0.014(3) -0.003(3) 0.002(2)
O6W 0.088(4) 0.023(2) 0.027(3) -0.005(2) 0.004(3) 0.006(2)
O7W 0.093(5) 0.032(2) 0.051(3) 0.003(3) 0.012(3) 0.002(2)

loop_
_atom_site_label
_atom_site_fract_x
_atom_site_fract_y
_atom_site_fract_z
_atom_site_U_iso_or_equiv
_atom_site_thermal_displace_type
_atom_site_calc_flag
_atom_site_refinement_flags
_atom_site_occupancy
_atom_site_disorder_group
_atom_site_type_symbol
C1 0.6485(5) 0.2733(2) 0.0569(5) 0.0195(15) Uani d . 1 . C
H1 0.6607(5) 0.3056(2) 0.0365(5) 0.027(16) Uiso calc R 1 . H
O1 0.6415(3) 0.24697(11) -0.0481(3) 0.0193(9) Uani d . 1 . O
C2 0.5427(5) 0.2692(2) 0.1104(5) 0.0174(14) Uani d . 1 . C
H2 0.4901(5) 0.2726(2) 0.0499(5) 0.025(17) Uiso calc R 1 . H
O2 0.5283(3) 0.30431(11) 0.1978(3) 0.0194(10) Uani d . 1 . O
C3 0.5236(5) 0.2247(2) 0.1777(5) 0.0173(14) Uani d . 1 . C
H3 0.4621(5) 0.2281(2) 0.2265(5) 0.000(12) Uiso calc R 1 . H
O3 0.5068(3) 0.18881(11) 0.0935(3) 0.0178(9) Uani d . 1 . O
C4 0.6164(5) 0.2129(2) 0.2535(5) 0.0167(14) Uani d . 1 . C
H4 0.6071(5) 0.1831(2) 0.2914(5) 0.000(12) Uiso calc R 1 . H
O4 0.6281(3) 0.24951(11) 0.3396(3) 0.0181(9) Uani d . 1 . O
C5 0.7171(5) 0.2148(2) 0.1896(5) 0.0193(14) Uani d . 1 . C
H5 0.7716(5) 0.2135(2) 0.2487(5) 0.000(12) Uiso calc R 1 . H
O5 0.7299(3) 0.25807(11) 0.1289(3) 0.0185(9) Uani d . 1 . O
C6 0.7374(5) 0.1748(2) 0.1052(5) 0.0199(15) Uani d . 1 . C
H61 0.6973(5) 0.1787(2) 0.0347(5) 0.035(18) Uiso calc R 1 . H
H62 0.8099(5) 0.1735(2) 0.0846(5) 0.04(2) Uiso calc R 1 . H
O6 0.7070(3) 0.13320(11) 0.1643(3) 0.0206(10) Uani d . 1 . O
C11 0.7169(5) 0.2535(2) -0.1285(5) 0.0202(14) Uani d . 1 . C
O11 0.7881(4) 0.27955(13) -0.1146(4) 0.0299(11) Uani d . 1 . O
C12 0.7008(5) 0.2243(2) -0.2329(5) 0.0221(15) Uani d . 1 . C
C13 0.7666(5) 0.2305(2) -0.3270(5) 0.0214(15) Uani d . 1 . C
H13 0.8180(5) 0.2528(2) -0.3242(5) 0.022(16) Uiso calc R 1 . H
C14 0.7551(5) 0.2035(2) -0.4244(5) 0.0208(15) Uani d . 1 . C
O14 0.8164(3) 0.20637(13) -0.5213(3) 0.0280(11) Uani d . 1 . O
H14 0.8525 0.2296 -0.5172 0.123 Uiso d . 1 . H
C15 0.6774(5) 0.1708(2) -0.4299(5) 0.0210(15) Uani d . 1 . C
O15 0.6650(4) 0.14307(13) -0.5247(3) 0.0286(11) Uani d . 1 . O
H15 0.7178 0.1436 -0.5639 0.026 Uiso d . 1 . H
C16 0.6085(5) 0.1663(2) -0.3380(5) 0.023(2) Uani d . 1 . C
O16 0.5264(4) 0.13634(12) -0.3437(3) 0.0296(11) Uani d . 1 . O
H16 0.5128 0.1308 -0.4119 0.101 Uiso d . 1 . H
C17 0.6202(5) 0.1923(2) -0.2387(5) 0.0204(14) Uani d . 1 . C
H17 0.5753(5) 0.1886(2) -0.1764(5) 0.011(14) Uiso calc R 1 . H
C21 0.4682(5) 0.3413(2) 0.1721(5) 0.0206(15) Uani d . 1 . C
O21 0.4370(4) 0.34771(13) 0.0741(4) 0.0347(12) Uani d . 1 . O
C22 0.4448(5) 0.3694(2) 0.2744(5) 0.0191(15) Uani d . 1 . C
C23 0.3569(5) 0.3974(2) 0.2629(5) 0.0225(15) Uani d . 1 . C
H23 0.3203(5) 0.3978(2) 0.1934(5) 0.027(17) Uiso calc R 1 . H
C24 0.3251(5) 0.4243(2) 0.3546(5) 0.023(2) Uani d . 1 . C
O24 0.2395(4) 0.45211(12) 0.3534(3) 0.0305(11) Uani d . 1 . O
H24 0.2115 0.4506 0.2901 0.084 Uiso d . 1 . H
C25 0.3792(5) 0.4252(2) 0.4564(5) 0.0215(15) Uani d . 1 . C
O25 0.3510(4) 0.45150(13) 0.5480(3) 0.0302(11) Uani d . 1 . O
H25 0.2935 0.4617 0.5371 0.049 Uiso d . 1 . H
C26 0.4661(5) 0.3981(2) 0.4667(5) 0.0229(15) Uani d . 1 . C
O26 0.5154(3) 0.40166(12) 0.5733(3) 0.0274(11) Uani d . 1 . O
C27 0.5015(5) 0.3689(2) 0.3785(4) 0.0169(14) Uani d . 1 . C
C31 0.4576(5) 0.1508(2) 0.1365(5) 0.022(2) Uani d . 1 . C
O31 0.4431(3) 0.14514(12) 0.2387(3) 0.0249(11) Uani d . 1 . O
C32 0.4246(5) 0.1199(2) 0.0414(5) 0.0180(14) Uani d . 1 . C
C33 0.3668(5) 0.1377(2) -0.0479(5) 0.0213(15) Uani d . 1 . C
H33 0.3573(5) 0.1693(2) -0.0538(5) 0.042(19) Uiso calc R 1 . H
C34 0.3234(5) 0.1091(2) -0.1279(5) 0.0217(15) Uani d . 1 . C
O34 0.2599(4) 0.12712(12) -0.2113(4) 0.0358(12) Uani d . 1 . O
H34 0.2285 0.1064 -0.2436 0.037 Uiso d . 1 . H
C35 0.3443(5) 0.0623(2) -0.1233(5) 0.0228(15) Uani d . 1 . C
O35 0.2987(4) 0.03243(12) -0.2028(3) 0.0276(11) Uani d . 1 . O
H35 0.3197 0.0380 -0.2679 0.082 Uiso d . 1 . H
C36 0.4028(5) 0.0444(2) -0.0352(5) 0.0204(15) Uani d . 1 . C
O36 0.4217(3) -0.00181(11) -0.0318(3) 0.0278(11) Uani d . 1 . O
H36 0.3906 -0.0143 -0.0862 0.086 Uiso d . 1 . H
C37 0.4455(5) 0.0724(2) 0.0507(5) 0.0179(14) Uani d . 1 . C
C41 0.5540(5) 0.2562(2) 0.4191(5) 0.0206(15) Uani d . 1 . C
O41 0.4834(4) 0.23034(12) 0.4396(3) 0.0248(11) Uani d . 1 . O
C42 0.5736(5) 0.3006(2) 0.4812(5) 0.0199(15) Uani d . 1 . C
C43 0.5695(5) 0.3013(2) 0.5965(5) 0.0211(15) Uani d . 1 . C
H43 0.5444(5) 0.2757(2) 0.6357(5) 0.026(17) Uiso calc R 1 . H
C44 0.6035(6) 0.3414(2) 0.6641(5) 0.026(2) Uani d . 1 . C
O44 0.6143(4) 0.34185(12) 0.7685(3) 0.0326(12) Uani d . 1 . O
C45 0.6193(5) 0.3850(2) 0.5908(5) 0.022(2) Uani d . 1 . C
O45 0.6740(4) 0.41913(12) 0.6472(3) 0.0304(11) Uani d . 1 . O
H45 0.6655 0.4169 0.7172 0.048 Uiso d . 1 . H
C46 0.6707(5) 0.3739(2) 0.4766(5) 0.0225(15) Uani d . 1 . C
O461 0.7637(4) 0.35148(12) 0.5063(3) 0.0297(11) Uani d . 1 . O
H461 0.7845 0.3364 0.4504 0.040 Uiso d . 1 . H
O462 0.6897(3) 0.41307(12) 0.4088(3) 0.0250(11) Uani d . 1 . O
H462 0.6048 0.4476 0.4184 0.038 Uiso d . 1 . H
C47 0.5990(5) 0.3424(2) 0.4083(5) 0.0183(15) Uani d . 1 . C
H47 0.6333(5) 0.3327(2) 0.3365(5) 0.013(14) Uiso calc R 1 . H
C61 0.6624(5) 0.1002(2) 0.0959(5) 0.0201(14) Uani d . 1 . C
O61 0.6633(3) 0.10252(12) -0.0079(3) 0.0238(10) Uani d . 1 . O
C62 0.6121(5) 0.0649(2) 0.1692(5) 0.021(2) Uani d . 1 . C
C63 0.6658(5) 0.0461(2) 0.2596(5) 0.022(2) Uani d . 1 . C
H63 0.7333(5) 0.0553(2) 0.2743(5) 0.04(2) Uiso calc R 1 . H
C64 0.6194(5) 0.0128(2) 0.3299(5) 0.023(2) Uani d . 1 . C
O64 0.6814(4) -0.00610(13) 0.4153(4) 0.0336(12) Uani d . 1 . O
H64 0.6480 -0.0249 0.4531 0.046 Uiso d . 1 . H
C65 0.5182(5) 0.0007(2) 0.3110(5) 0.0197(15) Uani d . 1 . C
O65 0.4614(4) -0.02944(13) 0.3785(3) 0.0307(11) Uani d . 1 . O
H65 0.4956 -0.0366 0.4357 0.137 Uiso d . 1 . H
O66 0.3618(4) 0.01118(13) 0.2052(3) 0.0293(11) Uani d . 1 . O
H66 0.3458 -0.0119 0.2431 0.051 Uiso d . 1 . H
C66 0.4635(5) 0.0209(2) 0.2210(5) 0.021(2) Uani d . 1 . C
C67 0.5087(5) 0.0524(2) 0.1455(5) 0.021(2) Uani d . 1 . C
O1W 0.8542(4) 0.29544(14) 0.3409(4) 0.0408(13) Uani d . 1 . O
H11W 0.8341 0.2987 0.2759 0.061 Uiso d . 1 . H
H12W 0.9138 0.3167 0.3292 0.038 Uiso d . 1 . H
O2W 0.4468(4) 0.10015(13) -0.5412(4) 0.0331(11) Uani d . 1 . O
H21W 0.5165 0.0992 -0.5827 0.038 Uiso d . 1 . H
H22W 0.4314 0.0750 -0.5181 0.038 Uiso d . 1 . H
O3W 0.0896(4) 0.43940(14) 0.2051(4) 0.0365(12) Uani d . 1 . O
H31W 0.0988 0.4313 0.1251 0.074 Uiso d . 1 . H
H32W 0.1363 0.4710 0.1546 0.038 Uiso d . 1 . H
O4W 0.6945(4) 0.4334(2) 0.8763(4) 0.0479(13) Uani d . 1 . O
H41W 0.7400 0.4022 0.9164 0.050 Uiso d . 1 . H
H42W 0.7800 0.4597 0.8767 0.050 Uiso d . 1 . H
O5W 0.4664(5) 0.4683(2) 0.7578(4) 0.055(2) Uani d . 1 . O
H51W 0.5400 0.4844 0.7790 0.050 Uiso d . 1 . H
H52W 0.4200 0.4582 0.6843 0.050 Uiso d . 1 . H
O6W 0.5818(4) -0.06796(13) 0.5409(4) 0.0460(14) Uani d . 1 . O
H61W 0.5600 -0.0619 0.6216 0.050 Uiso d . 1 . H
H62W 0.5400 -0.0993 0.5525 0.050 Uiso d . 1 . H
O7W 0.3568(5) 0.0272(2) -0.4272(4) 0.059(2) Uani d . 1 . O
H71W 0.3962 0.0060 -0.5000 0.038 Uiso d . 1 . H
H72W 0.3362 -0.0107 -0.4064 0.050 Uiso d . 1 . H

loop_
_atom_type_symbol
_atom_type_description
_atom_type_scat_dispersion_real
_atom_type_scat_dispersion_imag
_atom_type_scat_source
H H 0.0000 0.0000 'International Tables Vol C Tables 4.2.6.8 and 6.1.1.4'
C C 0.0033 0.0016 'International Tables Vol C Tables 4.2.6.8 and 6.1.1.4'
O O 0.0106 0.0060 'International Tables Vol C Tables 4.2.6.8 and 6.1.1.4'

loop_
_geom_angle_atom_site_label_1
_geom_angle_atom_site_label_2
_geom_angle_atom_site_label_3
_geom_angle
_geom_angle_publ_flag
O5 C1 O1 111.9(4) yes
O5 C1 C2 114.4(4) no
O1 C1 C2 104.1(4) no
O5 C1 H1 108.7(3) ?
O1 C1 H1 108.8(2) ?
C2 C1 H1 108.7(3) ?
C11 O1 C1 116.9(4) no
O2 C2 C1 110.1(4) no
O2 C2 C3 103.0(4) no
C1 C2 C3 115.0(5) yes
O2 C2 H2 109.5(3) ?
C1 C2 H2 109.5(3) ?
C3 C2 H2 109.5(3) ?
C21 O2 C2 118.8(4) no
O3 C3 C4 109.9(4) no
O3 C3 C2 107.3(4) no
C4 C3 C2 110.6(5) yes
O3 C3 H3 109.7(3) ?
C4 C3 H3 109.6(3) ?
C2 C3 H3 109.7(3) ?
C31 O3 C3 114.4(4) no
O4 C4 C5 102.4(4) no
O4 C4 C3 107.8(4) no
C5 C4 C3 113.5(5) yes
O4 C4 H4 110.9(2) ?
C5 C4 H4 110.9(3) ?
C3 C4 H4 110.9(3) ?
C41 O4 C4 119.7(4) no
O5 C5 C4 111.6(4) yes
O5 C5 C6 109.4(4) yes
C4 C5 C6 115.5(5) yes
O5 C5 H5 106.6(3) ?
C4 C5 H5 106.6(3) ?
C6 C5 H5 106.6(3) ?
C1 O5 C5 118.1(4) yes
O6 C6 C5 106.9(4) no
O6 C6 H61 110.3(3) ?
C5 C6 H61 110.3(3) ?
O6 C6 H62 110.4(3) ?
C5 C6 H62 110.3(3) ?
H61 C6 H62 108.6 ?
C61 O6 C6 115.6(4) no
O11 C11 O1 123.2(5) no
O11 C11 C12 125.0(6) no
O1 C11 C12 111.7(5) no
C13 C12 C17 120.4(5) no
C13 C12 C11 118.1(5) no
C17 C12 C11 121.5(5) no
C14 C13 C12 119.6(5) no
C14 C13 H13 120.2(4) ?
C12 C13 H13 120.2(3) ?
O14 C14 C13 124.4(5) no
O14 C14 C15 115.1(5) no
C13 C14 C15 120.5(6) no
C14 O14 H14 109.4(4) no
O15 C15 C14 121.9(5) no
O15 C15 C16 118.4(5) no
C14 C15 C16 119.7(5) no
C15 O15 H15 109.2(5) ?
O16 C16 C17 118.2(5) no
O16 C16 C15 121.3(5) no
C17 C16 C15 120.6(5) no
C16 O16 H16 109.6(5) ?
C16 C17 C12 119.1(5) no
C16 C17 H17 120.5(3) ?
C12 C17 H17 120.4(3) ?
O21 C21 O2 121.0(5) no
O21 C21 C22 126.3(5) no
O2 C21 C22 112.7(5) no
C27 C22 C23 120.6(5) yes
C27 C22 C21 124.8(5) no
C23 C22 C21 114.6(5) no
C24 C23 C22 120.0(6) yes
C24 C23 H23 120.0(4) ?
C22 C23 H23 120.0(3) ?
C25 C24 O24 114.3(5) no
C25 C24 C23 121.0(6) yes
O24 C24 C23 124.7(6) no
C24 O24 H24 109.7(4) ?
O25 C25 C24 122.7(6) no
O25 C25 C26 118.5(5) no
C24 C25 C26 118.8(5) yes
C25 O25 H25 109.6(5) ?
C25 C26 O26 114.1(5) yes
C25 C26 C27 123.5(5) yes
O26 C26 C27 122.3(6) yes
C26 O26 C45 121.8(5) yes
C26 C27 C22 116.1(5) yes
C26 C27 C47 114.6(5) yes
C22 C27 C47 129.2(5) yes
O31 C31 O3 122.4(5) no
O31 C31 C32 126.6(5) no
O3 C31 C32 111.0(5) no
C33 C32 C37 122.1(5) no
C33 C32 C31 118.8(4) no
C37 C32 C31 118.9(5) no
C34 C33 C32 120.0(5) no
C34 C33 H33 120.0(3) ?
C32 C33 H33 120.0(3) ?
C33 C34 O34 119.2(4) no
C33 C34 C35 119.5(5) no
O34 C34 C35 121.2(5) no
C34 O34 H34 109.7(4) ?
C36 C35 C34 120.6(5) no
C36 C35 O35 119.0(4) no
C34 C35 O35 120.2(5) no
C35 O35 H35 109.8(4) ?
C35 C36 O36 119.7(5) no
C35 C36 C37 121.5(5) no
O36 C36 C37 118.8(5) no
C36 O36 H36 108.8(4) ?
C36 C37 C32 116.2(5) no
C36 C37 C67 120.8(5) no
C32 C37 C67 123.0(5) no
O41 C41 O4 125.7(5) no
O41 C41 C42 125.0(6) no
O4 C41 C42 109.3(5) no
C43 C42 C41 118.9(5) no
C43 C42 C47 123.4(5) yes
C41 C42 C47 117.7(5) no
C42 C43 C44 121.9(5) yes
C42 C43 H43 119.0(3) ?
C44 C43 H43 119.1(3) ?
O44 C44 C43 124.6(5) no
O44 C44 C45 121.5(5) no
C43 C44 C45 113.9(5) yes
O45 C45 O26 107.6(4) no
O45 C45 C46 109.7(5) no
O26 C45 C46 111.3(5) yes
O45 C45 C44 113.8(5) no
O26 C45 C44 103.2(5) yes
C46 C45 C44 111.1(4) yes
C45 O45 H45 109.7(5) ?
O462 C46 O461 111.1(5) yes
O462 C46 C45 112.8(4) yes
O461 C46 C45 105.4(5) yes
O462 C46 C47 108.0(5) yes
O461 C46 C47 111.5(4) yes
C45 C46 C47 108.0(5) yes
C46 O461 H461 109.7(5) ?
C46 O462 H462 112.1(4) ?
C42 C47 C27 110.6(5) yes
C42 C47 C46 109.2(5) yes
C27 C47 C46 108.6(4) yes
C42 C47 H47 109.5(3) ?
C27 C47 H47 109.5(3) ?
C46 C47 H47 109.5(3) ?
O61 C61 O6 122.0(5) no
O61 C61 C62 127.8(5) no
O6 C61 C62 110.2(5) no
C63 C62 C67 121.6(6) no
C63 C62 C61 119.2(6) no
C67 C62 C61 119.1(5) no
C62 C63 C64 120.0(7) no
C62 C63 H63 120.0(4) ?
C64 C63 H63 120.0(4) ?
C65 C64 O64 124.3(5) no
C65 C64 C63 119.8(6) no
O64 C64 C63 115.9(6) no
C64 O64 H64 109.6(5) ?
C64 C65 O65 125.5(5) no
C64 C65 C66 119.8(6) no
O65 C65 C66 114.7(6) no
C65 O65 H65 108.9(5) ?
C66 O66 H66 109.9(5) ?
O66 C66 C65 120.4(6) no
O66 C66 C67 117.5(6) no
C65 C66 C67 122.0(7) no
C66 C67 C62 116.7(6) no
C66 C67 C37 119.0(6) no
C62 C67 C37 124.2(5) no
H11W O1W H12W 93.0(4) ?
H21W O2W H22W 110.4(4) ?
H31W O3W H32W 70.9(3) ?
H41W O4W H42W 91.4(3) ?
H51W O5W H52W 141.3(5) ?
H61W O6W H62W 83.7(3) ?
H71W O7W H72W 75.2(3) ?

loop_
_geom_bond_atom_site_label_1
_geom_bond_atom_site_label_2
_geom_bond_distance
_geom_bond_publ_flag
C1 O5 1.413(7) yes
C1 O1 1.435(6) yes
C1 C2 1.509(9) yes
C1 H1 0.98 ?
O1 C11 1.359(7) yes
C2 O2 1.447(6) yes
C2 C3 1.529(7) yes
C2 H2 0.98 ?
O2 C21 1.362(7) yes
C3 O3 1.441(6) yes
C3 C4 1.525(8) yes
C3 H3 0.98 ?
O3 C31 1.371(7) yes
C4 O4 1.462(6) yes
C4 C5 1.499(8) yes
C4 H4 0.98 ?
O4 C41 1.341(7) yes
C5 O5 1.450(6) yes
C5 C6 1.540(7) yes
C5 H5 0.98 ?
C6 O6 1.443(6) yes
C6 H61 0.97 ?
C6 H62 0.97 ?
O6 C61 1.370(7) yes
C11 O11 1.205(7) no
C11 C12 1.485(8) no
C12 C13 1.390(8) no
C12 C17 1.402(8) no
C13 C14 1.377(8) no
C13 H13 0.93 ?
C14 O14 1.371(7) no
C14 C15 1.387(9) no
O14 H14 0.825(4) ?
C15 O15 1.367(7) no
C15 C16 1.391(9) no
O15 H15 0.820(4) ?
C16 O16 1.378(7) no
C16 C17 1.379(8) no
O16 H16 0.821(4) ?
C17 H17 0.93 ?
C21 O21 1.212(7) yes
C21 C22 1.465(8) yes
C22 C27 1.406(8) yes
C22 C23 1.408(8) yes
C23 C24 1.377(8) yes
C23 H23 0.93 ?
C24 C25 1.366(8) yes
C24 O24 1.373(7) yes
O24 H24 0.815(4) ?
C25 O25 1.353(7) yes
C25 C26 1.380(9) yes
O25 H25 0.811(4) ?
C26 O26 1.388(7) yes
C26 C27 1.402(8) yes
O26 C45 1.445(8) yes
C27 C47 1.520(9) yes
C31 O31 1.203(7) no
C31 C32 1.478(8) no
C32 C33 1.374(8) no
C32 C37 1.415(7) no
C33 C34 1.363(8) no
C33 H33 0.93 ?
C34 O34 1.369(7) no
C34 C35 1.392(8) no
O34 H34 0.816(4) ?
C35 C36 1.368(8) no
C35 O35 1.393(7) no
O35 H35 0.814(4) ?
C36 O36 1.367(6) no
C36 C37 1.396(8) no
O36 H36 0.829(4) ?
C37 C67 1.483(8) no
C41 O41 1.209(7) yes
C41 C42 1.497(8) yes
C42 C43 1.329(8) yes
C42 C47 1.514(7) yes
C43 C44 1.472(8) yes
C43 H43 0.93 ?
C44 O44 1.210(7) yes
C44 C45 1.537(8) yes
C45 O45 1.382(7) yes
C45 C46 1.508(8) yes
O45 H45 0.816(4) ?
C46 O462 1.404(7) yes
C46 O461 1.412(7) yes
C46 C47 1.524(9) yes
O461 H461 0.824(4) ?
O462 H462 1.495(4) ?
C47 H47 0.98 ?
C61 O61 1.197(7) no
C61 C62 1.479(8) no
C62 C63 1.368(8) no
C62 C67 1.416(9) no
C63 C64 1.397(8) no
C63 H63 0.93 ?
C64 C65 1.376(9) no
C64 O64 1.384(7) no
O64 H64 0.823(4) ?
C65 O65 1.384(7) no
C65 C66 1.386(8) no
O65 H65 0.820(4) ?
O66 C66 1.361(8) no
O66 H66 0.828(4) ?
C66 C67 1.391(8) no
O1W H11W 0.798(4) ?
O1W H12W 0.999(5) ?
O2W H21W 1.022(5) ?
O2W H22W 0.804(4) ?
O3W H31W 0.958(4) ?
O3W H32W 1.245(4) ?
O4W H41W 1.177(5) ?
O4W H42W 1.347(5) ?
O5W H51W 1.090(6) ?
O5W H52W 1.079(5) ?
O6W H61W 0.987(4) ?
O6W H62W 1.069(4) ?
O7W H71W 1.159(5) ?
O7W H72W 1.159(5) ?

loop_
_geom_torsion_atom_site_label_1
_geom_torsion_atom_site_label_2
_geom_torsion_atom_site_label_3
_geom_torsion_atom_site_label_4
_geom_torsion
O5 C1 O1 C11 -71.5(6)
C2 C1 O1 C11 164.4(4)
O5 C1 C2 O2 74.3(5)
O1 C1 C2 O2 -163.3(4)
O5 C1 C2 C3 -41.6(6)
O1 C1 C2 C3 80.9(5)
C1 C2 O2 C21 104.3(6)
C3 C2 O2 C21 -132.6(5)
O2 C2 C3 O3 163.9(4)
C1 C2 C3 O3 -76.3(6)
O2 C2 C3 C4 -76.2(5)
C1 C2 C3 C4 43.6(6)
C4 C3 O3 C31 79.1(6)
C2 C3 O3 C31 -160.5(5)
O3 C3 C4 O4 -178.2(4)
C2 C3 C4 O4 63.5(5)
O3 C3 C4 C5 69.1(5)
C2 C3 C4 C5 -49.2(6)
C5 C4 O4 C41 -175.7(4)
C3 C4 O4 C41 64.3(5)
O4 C4 C5 O5 -64.1(5)
C3 C4 C5 O5 51.8(6)
O4 C4 C5 C6 170.1(4)
C3 C4 C5 C6 -74.0(6)
O1 C1 O5 C5 -72.8(6)
C2 C1 O5 C5 45.2(6)
C4 C5 O5 C1 -50.3(6)
C6 C5 O5 C1 78.8(6)
O5 C5 C6 O6 -170.6(5)
C4 C5 C6 O6 -43.8(6)
C5 C6 O6 C61 143.7(5)
C1 O1 C11 O11 0.8(8)
C1 O1 C11 C12 -180.0(4)
O11 C11 C12 C13 -6.7(9)
O1 C11 C12 C13 174.0(5)
O11 C11 C12 C17 175.1(5)
O1 C11 C12 C17 -4.2(8)
C17 C12 C13 C14 -2.9(9)
C11 C12 C13 C14 178.9(5)
C12 C13 C14 O14 -179.1(5)
C12 C13 C14 C15 1.1(8)
O14 C14 C15 O15 1.1(8)
C13 C14 C15 O15 -179.0(5)
O14 C14 C15 C16 -177.6(5)
C13 C14 C15 C16 2.2(8)
O15 C15 C16 O16 -3.1(8)
C14 C15 C16 O16 175.7(5)
O15 C15 C16 C17 177.5(5)
C14 C15 C16 C17 -3.7(8)
O16 C16 C17 C12 -177.5(5)
C15 C16 C17 C12 1.9(8)
C13 C12 C17 C16 1.4(8)
C11 C12 C17 C16 179.6(5)
C2 O2 C21 O21 -8.7(8)
C2 O2 C21 C22 169.2(5)
O21 C21 C22 C27 -162.4(6)
O2 C21 C22 C27 19.8(8)
O21 C21 C22 C23 19.1(9)
O2 C21 C22 C23 -158.7(5)
C27 C22 C23 C24 -0.6(8)
C21 C22 C23 C24 177.9(5)
C22 C23 C24 C25 1.6(8)
C22 C23 C24 O24 -178.6(5)
O24 C24 C25 O25 -0.4(8)
C23 C24 C25 O25 179.3(5)
O24 C24 C25 C26 179.5(5)
C23 C24 C25 C26 -0.7(8)
O25 C25 C26 O26 -0.3(7)
C24 C25 C26 O26 179.8(5)
O25 C25 C26 C27 178.8(5)
C24 C25 C26 C27 -1.2(8)
C25 C26 O26 C45 -164.9(5)
C27 C26 O26 C45 16.1(8)
C25 C26 C27 C22 2.1(8)
O26 C26 C27 C22 -179.0(5)
C25 C26 C27 C47 179.7(5)
O26 C26 C27 C47 -1.3(8)
C23 C22 C27 C26 -1.1(8)
C21 C22 C27 C26 -179.5(5)
C23 C22 C27 C47 -178.4(5)
C21 C22 C27 C47 3.3(9)
C3 O3 C31 O31 -10.1(8)
C3 O3 C31 C32 168.5(5)
O31 C31 C32 C33 125.7(7)
O3 C31 C32 C33 -52.8(8)
O31 C31 C32 C37 -48.6(10)
O3 C31 C32 C37 132.9(5)
C37 C32 C33 C34 3.2(10)
C31 C32 C33 C34 -170.9(6)
C32 C33 C34 O34 175.3(6)
C32 C33 C34 C35 -4.7(10)
C33 C34 C35 C36 4.0(10)
O34 C34 C35 C36 -176.0(6)
C33 C34 C35 O35 178.5(6)
O34 C34 C35 O35 -1.4(9)
C34 C35 C36 O36 179.5(6)
O35 C35 C36 O36 4.9(9)
C34 C35 C36 C37 -1.7(10)
O35 C35 C36 C37 -176.3(6)
C35 C36 C37 C32 0.2(9)
O36 C36 C37 C32 179.0(5)
C35 C36 C37 C67 180.0(6)
O36 C36 C37 C67 -1.2(9)
C33 C32 C37 C36 -0.9(9)
C31 C32 C37 C36 173.2(6)
C33 C32 C37 C67 179.3(6)
C31 C32 C37 C67 -6.6(9)
C4 O4 C41 O41 12.2(7)
C4 O4 C41 C42 -169.1(4)
O41 C41 C42 C43 46.6(9)
O4 C41 C42 C43 -132.1(6)
O41 C41 C42 C47 -134.3(6)
O4 C41 C42 C47 47.0(7)
C41 C42 C43 C44 170.3(6)
C47 C42 C43 C44 -8.7(10)
C42 C43 C44 O44 -169.8(7)
C42 C43 C44 C45 13.4(9)
C26 O26 C45 O45 132.4(5)
C26 O26 C45 C46 12.2(6)
C26 O26 C45 C44 -107.0(5)
O44 C44 C45 O45 17.7(9)
C43 C44 C45 O45 -165.3(6)
O44 C44 C45 O26 -98.5(7)
C43 C44 C45 O26 78.4(6)
O44 C44 C45 C46 142.1(7)
C43 C44 C45 C46 -40.9(8)
O45 C45 C46 O462 -51.3(7)
O26 C45 C46 O462 67.6(6)
C44 C45 C46 O462 -177.9(5)
O45 C45 C46 O461 70.1(5)
O26 C45 C46 O461 -171.0(4)
C44 C45 C46 O461 -56.6(6)
O45 C45 C46 C47 -170.5(4)
O26 C45 C46 C47 -51.6(5)
C44 C45 C46 C47 62.8(6)
C43 C42 C47 C27 -89.3(7)
C41 C42 C47 C27 91.7(6)
C43 C42 C47 C46 30.1(9)
C41 C42 C47 C46 -148.9(5)
C26 C27 C47 C42 81.2(6)
C22 C27 C47 C42 -101.6(6)
C26 C27 C47 C46 -38.7(6)
C22 C27 C47 C46 138.6(6)
O462 C46 C47 C42 -177.8(5)
O461 C46 C47 C42 59.9(6)
C45 C46 C47 C42 -55.5(6)
O462 C46 C47 C27 -57.1(6)
O461 C46 C47 C27 -179.5(4)
C45 C46 C47 C27 65.2(5)
C6 O6 C61 O61 11.3(8)
C6 O6 C61 C62 -166.0(5)
O61 C61 C62 C63 134.0(7)
O6 C61 C62 C63 -48.9(7)
O61 C61 C62 C67 -47.5(9)
O6 C61 C62 C67 129.7(5)
C67 C62 C63 C64 1.3(8)
C61 C62 C63 C64 179.8(5)
C62 C63 C64 C65 -2.9(8)
C62 C63 C64 O64 176.6(5)
O64 C64 C65 O65 4.8(8)
C63 C64 C65 O65 -175.8(5)
O64 C64 C65 C66 -178.3(5)
C63 C64 C65 C66 1.2(8)
C64 C65 C66 O66 -176.4(5)
O65 C65 C66 O66 0.9(7)
C64 C65 C66 C67 2.2(8)
O65 C65 C66 C67 179.4(5)
O66 C66 C67 C62 174.9(5)
C65 C66 C67 C62 -3.6(8)
O66 C66 C67 C37 -1.8(7)
C65 C66 C67 C37 179.6(5)
C63 C62 C67 C66 1.9(8)
C61 C62 C67 C66 -176.6(5)
C63 C62 C67 C37 178.5(5)
C36 C37 C67 C66 -61.7(8)
C32 C37 C67 C66 118.2(6)
C36 C37 C67 C62 121.9(6)
C32 C37 C67 C62 -58.3(8)

loop_
_cod_changelog_entry_id
_cod_changelog_entry_author
_cod_changelog_entry_date
_cod_changelog_entry_text
1 'Vaitkus, Antanas' 2023-12-14T14:30:00+02:00
;
 Corrected the ATOM_TYPE loop by removing extra data values which were
 incorrectly copied from other data items (e.g. 'Imaging Plate',
 'SHELXL-93 (Sheldrick, 1993)').
;
